data_7235759
loop_
_publ_author_name
'Hu, Xiao-Li'
'Liu, Fu-Hong'
'Wang, Hai-Ning'
'Qin, Chao'
'Sun, Chun-Yi'
'Su, Zhong-Min'
'Liu, Fu-Chen'

_publ_section_title
;
 Controllable synthesis of isoreticular pillared-layer MOFs: gas
 adsorption, iodine sorption and sensing small molecules
;
_journal_issue 36
_journal_name_full 'J. Mater. Chem. A'
_journal_page_first 14827
_journal_paper_doi 10.1039/C4TA01749H
_journal_volume 2
_journal_year 2014
_chemical_formula_sum 'C12 H6.5 Br N6 O4 Zn2'
_chemical_formula_weight 509.38
_space_group_crystal_system tetragonal
_space_group_IT_number 85
_space_group_name_Hall '-P 4a'
_space_group_name_H-M_alt 'P 4/n :2'
_atom_sites_solution_hydrogens geom
_atom_sites_solution_primary direct
_atom_sites_solution_secondary difmap
_audit_creation_method SHELXL-97
_cell_angle_alpha 90.00
_cell_angle_beta 90.00
_cell_angle_gamma 90.00
_cell_formula_units_Z 8
_cell_length_a 13.635(5)
_cell_length_b 13.635(5)
_cell_length_c 27.026(5)
_cell_measurement_reflns_used 25720
_cell_measurement_temperature 293(2)
_cell_measurement_theta_max 24.99
_cell_measurement_theta_min 2.12
_cell_volume 5024(3)
_computing_cell_refinement 'Bruker SAINT'
_computing_data_collection 'Bruker APEX2'
_computing_data_reduction 'Bruker SAINT'
_computing_structure_refinement 'SHELXL-97 (Sheldrick, 2008)'
_computing_structure_solution 'SHELXS-97 (Sheldrick, 2008)'
_diffrn_ambient_temperature 293(2)
_diffrn_measured_fraction_theta_full 0.994
_diffrn_measured_fraction_theta_max 0.994
_diffrn_measurement_device_type 'Bruker SMART Apex II CCD Detector'
_diffrn_measurement_method \w
_diffrn_radiation_monochromator graphite
_diffrn_radiation_source 'rotating anode'
_diffrn_radiation_type MoK\a
_diffrn_radiation_wavelength 0.71073
_diffrn_reflns_av_R_equivalents 0.0576
_diffrn_reflns_av_sigmaI/netI 0.0387
_diffrn_reflns_limit_h_max 13
_diffrn_reflns_limit_h_min -16
_diffrn_reflns_limit_k_max 16
_diffrn_reflns_limit_k_min -16
_diffrn_reflns_limit_l_max 32
_diffrn_reflns_limit_l_min -28
_diffrn_reflns_number 25720
_diffrn_reflns_theta_full 24.99
_diffrn_reflns_theta_max 24.99
_diffrn_reflns_theta_min 2.12
_exptl_absorpt_coefficient_mu 3.520
_exptl_absorpt_correction_T_max 0.4613
_exptl_absorpt_correction_T_min 0.4390
_exptl_absorpt_correction_type multi-scan
_exptl_absorpt_process_details 'SADABS, Sheldrick (2008)'
_exptl_crystal_colour colorless
_exptl_crystal_density_diffrn 1.347
_exptl_crystal_density_method 'not measured'
_exptl_crystal_description block
_exptl_crystal_F_000 1980
_exptl_crystal_size_max 0.28
_exptl_crystal_size_mid 0.26
_exptl_crystal_size_min 0.26
_platon_squeeze_details
;
;
_refine_diff_density_max 1.872
_refine_diff_density_min -2.084
_refine_diff_density_rms 0.209
_refine_ls_extinction_method none
_refine_ls_goodness_of_fit_ref 1.165
_refine_ls_hydrogen_treatment constr
_refine_ls_matrix_type full
_refine_ls_number_parameters 205
_refine_ls_number_reflns 4428
_refine_ls_number_restraints 16
_refine_ls_restrained_S_all 1.165
_refine_ls_R_factor_all 0.1051
_refine_ls_R_factor_gt 0.0855
_refine_ls_shift/su_max 0.023
_refine_ls_shift/su_mean 0.001
_refine_ls_structure_factor_coef Fsqd
_refine_ls_weighting_details 'calc w=1/[\s^2^(Fo^2^)+(0.1988P)^2^+0.0000P] where P=(Fo^2^+2Fc^2^)/3'
_refine_ls_weighting_scheme calc
_refine_ls_wR_factor_gt 0.2752
_refine_ls_wR_factor_ref 0.2930
_reflns_number_gt 3171
_reflns_number_total 4428
_reflns_threshold_expression >2sigma(I)
_cod_data_source_file c4ta01749h2.cif
_cod_data_source_block 3
_cod_original_sg_symbol_H-M 'P 4/n'
_cod_original_formula_sum 'C12 H6.50 Br N6 O4 Zn2'
_cod_database_code 7235759

loop_
_symmetry_equiv_pos_as_xyz
'x, y, z'
'-x+1/2, -y+1/2, z'
'-y+1/2, x, z'
'y, -x+1/2, z'
'-x, -y, -z'
'x-1/2, y-1/2, -z'
'y-1/2, -x, -z'
'-y, x-1/2, -z'

loop_
_atom_site_label
_atom_site_type_symbol
_atom_site_fract_x
_atom_site_fract_y
_atom_site_fract_z
_atom_site_U_iso_or_equiv
_atom_site_adp_type
_atom_site_occupancy
_atom_site_symmetry_multiplicity
_atom_site_calc_flag
_atom_site_refinement_flags
_atom_site_disorder_assembly
_atom_site_disorder_group
Zn2 Zn 0.98023(6) 0.09322(6) 0.94907(3) 0.0247(4) Uani 1 1 d . . .
Zn1 Zn 0.90663(6) 0.01974(6) 0.55097(3) 0.0246(4) Uani 1 1 d . . .
C1 C 0.9080(7) 0.0161(8) 0.6479(4) 0.055(3) Uiso 1 1 d . . .
C8 C 0.9883(7) 0.0937(7) 0.8537(4) 0.051(2) Uiso 1 1 d . . .
C9 C 0.6934(6) -0.0418(6) 0.5544(3) 0.0326(19) Uani 1 1 d . . .
H9 H 0.7047 -0.0833 0.5811 0.039 Uiso 1 1 calc R . .
C10 C 0.7152(6) 0.0623(6) 0.4984(3) 0.0359(19) Uani 1 1 d . . .
H10 H 0.7444 0.1081 0.4776 0.043 Uiso 1 1 calc R . .
C11 C 0.7855(5) 0.0617(6) 0.9979(3) 0.0311(17) Uani 1 1 d . A .
H11 H 0.7567 0.1081 0.9773 0.037 Uiso 1 1 calc R . .
C12 C 0.8068(6) -0.0415(6) 1.0539(3) 0.036(2) Uani 1 1 d . A .
H12 H 0.7962 -0.0831 1.0806 0.044 Uiso 1 1 calc R . .
N1 N 0.6083(4) -0.0292(4) 0.5337(2) 0.0268(13) Uani 1 1 d . . .
N2 N 0.7636(4) 0.0133(5) 0.5322(2) 0.0316(15) Uani 1 1 d . . .
N3 N 0.6219(5) 0.0401(4) 0.4968(2) 0.0296(14) Uani 1 1 d . . .
N4 N 0.8794(4) 0.0386(4) 0.9961(2) 0.0243(13) Uani 1 1 d . . .
N5 N 0.8929(4) -0.0284(5) 1.0332(2) 0.0300(14) Uani 1 1 d . . .
N6 N 0.7358(4) 0.0116(4) 1.0325(2) 0.0286(14) Uani 1 1 d . . .
O1 O 0.9271(6) 0.0604(6) 0.8838(2) 0.0610(19) Uani 1 1 d . A .
O2 O 1.0603(6) 0.1387(6) 0.8675(2) 0.064(2) Uani 1 1 d . A .
O3 O 0.8636(5) -0.0608(5) 0.6332(2) 0.0594(19) Uani 1 1 d . A .
O4 O 0.9406(6) 0.0760(6) 0.6157(3) 0.063(2) Uani 1 1 d . A .
C2 C 0.9217(6) 0.0454(6) 0.7026(3) 0.053(2) Uani 0.50 1 d PGU A 1
C3 C 0.9739(6) 0.1242(6) 0.7172(3) 0.061(5) Uani 0.60 1 d PGU A 1
H3 H 0.9971 0.1686 0.6938 0.073 Uiso 0.60 1 calc PR A 1
C4 C 0.9925(6) 0.1386(6) 0.7656(2) 0.047(4) Uani 0.50 1 d PGU A 1
H4 H 1.0285 0.1930 0.7757 0.057 Uiso 0.50 1 calc PR A 1
C5 C 0.9589(5) 0.0743(6) 0.7995(2) 0.051(2) Uani 0.50 1 d PGU A 1
C6 C 0.9067(7) -0.0046(6) 0.7849(3) 0.050(4) Uani 0.50 1 d PGU A 1
H6 H 0.8835 -0.0490 0.8082 0.059 Uiso 0.50 1 calc PR A 1
C7 C 0.8881(7) -0.0190(6) 0.7364(3) 0.043(15) Uiso 0.15 1 d PGU A 1
C2A C 0.9270(6) 0.0318(6) 0.6983(3) 0.053(2) Uani 0.50 1 d PGU A 2
C3A C 1.0143(6) 0.0853(8) 0.7108(3) 0.061(5) Uani 0.40 1 d PGU A 2
H3A H 1.0571 0.1055 0.6860 0.073 Uiso 0.40 1 calc PR A 2
C4A C 1.0356(6) 0.1077(7) 0.7616(3) 0.047(4) Uani 0.50 1 d PGU A 2
C5A C 0.9695(5) 0.0765(6) 0.8000(2) 0.051(2) Uani 0.50 1 d PGU A 2
C6A C 0.8822(6) 0.0230(6) 0.7875(2) 0.050(4) Uani 0.50 1 d PGU A 2
H6A H 0.8394 0.0028 0.8123 0.059 Uiso 0.50 1 calc PR A 2
C7A C 0.8609(7) 0.0006(6) 0.7366(3) 0.094(5) Uiso 0.85 1 d PGU A 2
Br1 Br 1.0537(4) 0.2664(4) 0.77629(18) 0.0708(8) Uiso 0.25 1 d P B 4
Br1A Br 0.7476(7) -0.0754(5) 0.7267(2) 0.0708(8) Uiso 0.25 1 d P A 1
Br1B Br 0.7495(7) -0.0402(9) 0.7211(3) 0.0708(8) Uiso 0.25 1 d P A 2
Br1C Br 0.7294(6) -0.0460(10) 0.7244(3) 0.0708(8) Uiso 0.25 1 d P C 3

loop_
_atom_site_aniso_label
_atom_site_aniso_U_11
_atom_site_aniso_U_22
_atom_site_aniso_U_33
_atom_site_aniso_U_23
_atom_site_aniso_U_13
_atom_site_aniso_U_12
Zn2 0.0273(5) 0.0247(5) 0.0221(6) 0.0020(3) 0.0015(3) 0.0028(3)
Zn1 0.0248(5) 0.0265(5) 0.0227(6) 0.0011(3) 0.0022(3) 0.0026(3)
C9 0.031(4) 0.037(5) 0.030(4) 0.012(3) -0.001(3) -0.010(4)
C10 0.031(4) 0.048(5) 0.028(4) 0.012(4) -0.002(3) -0.008(4)
C11 0.022(4) 0.045(5) 0.026(4) 0.012(4) 0.001(3) 0.000(3)
C12 0.032(5) 0.034(5) 0.043(5) 0.017(3) 0.000(3) -0.001(4)
N1 0.029(3) 0.027(3) 0.024(3) 0.003(3) 0.002(3) -0.003(3)
N2 0.022(3) 0.035(4) 0.038(4) 0.013(3) 0.000(3) -0.001(3)
N3 0.033(3) 0.031(3) 0.025(3) 0.009(3) -0.003(3) 0.001(3)
N4 0.023(3) 0.027(3) 0.023(3) 0.004(2) 0.000(2) -0.003(2)
N5 0.032(4) 0.031(4) 0.027(3) 0.010(3) 0.003(3) 0.001(3)
N6 0.029(3) 0.025(3) 0.033(3) 0.002(3) -0.004(3) 0.000(3)
O1 0.077(5) 0.068(5) 0.038(4) -0.002(3) -0.007(3) 0.000(4)
O2 0.073(5) 0.075(5) 0.044(4) -0.006(4) -0.011(3) 0.002(4)
O3 0.072(5) 0.066(5) 0.040(4) -0.007(3) 0.001(3) 0.002(4)
O4 0.070(5) 0.079(5) 0.041(4) -0.007(4) -0.009(3) -0.003(4)
C2 0.064(6) 0.055(6) 0.040(5) -0.004(5) 0.003(5) -0.005(5)
C3 0.050(10) 0.098(13) 0.034(5) 0.001(7) -0.005(6) -0.004(9)
C4 0.042(9) 0.064(10) 0.036(5) -0.014(6) 0.006(6) -0.003(7)
C5 0.053(6) 0.061(6) 0.038(4) 0.000(4) -0.007(4) 0.004(4)
C6 0.052(8) 0.059(9) 0.038(5) 0.020(5) -0.011(5) 0.004(7)
C2A 0.064(6) 0.055(6) 0.040(5) -0.004(5) 0.003(5) -0.005(5)
C3A 0.050(10) 0.098(13) 0.034(5) 0.001(7) -0.005(6) -0.004(9)
C4A 0.042(9) 0.064(10) 0.036(5) -0.014(6) 0.006(6) -0.003(7)
C5A 0.053(6) 0.061(6) 0.038(4) 0.000(4) -0.007(4) 0.004(4)
C6A 0.052(8) 0.059(9) 0.038(5) 0.020(5) -0.011(5) 0.004(7)

loop_
_atom_type_symbol
_atom_type_description
_atom_type_scat_dispersion_real
_atom_type_scat_dispersion_imag
_atom_type_scat_source
C C 0.0033 0.0016 'International Tables Vol C Tables 4.2.6.8 and 6.1.1.4'
H H 0.0000 0.0000 'International Tables Vol C Tables 4.2.6.8 and 6.1.1.4'
N N 0.0061 0.0033 'International Tables Vol C Tables 4.2.6.8 and 6.1.1.4'
O O 0.0106 0.0060 'International Tables Vol C Tables 4.2.6.8 and 6.1.1.4'
Zn Zn 0.2839 1.4301 'International Tables Vol C Tables 4.2.6.8 and 6.1.1.4'
Br Br -0.2901 2.4595 'International Tables Vol C Tables 4.2.6.8 and 6.1.1.4'

loop_
_geom_angle_atom_site_label_1
_geom_angle_atom_site_label_2
_geom_angle_atom_site_label_3
_geom_angle
_geom_angle_site_symmetry_1
_geom_angle_site_symmetry_3
O1 Zn2 N5 115.7(3) . 5_757
O1 Zn2 N6 117.7(3) . 8_657
N5 Zn2 N6 108.7(3) 5_757 8_657
O1 Zn2 N4 103.4(3) . .
N5 Zn2 N4 106.0(2) 5_757 .
N6 Zn2 N4 103.8(2) 8_657 .
O1 Zn2 C8 27.9(3) . .
N5 Zn2 C8 101.7(3) 5_757 .
N6 Zn2 C8 104.1(3) 8_657 .
N4 Zn2 C8 131.3(3) . .
O4 Zn1 N1 116.3(3) . 4_655
O4 Zn1 N2 117.9(3) . .
N1 Zn1 N2 109.0(3) 4_655 .
O4 Zn1 N3 102.3(3) . 8_656
N1 Zn1 N3 107.0(3) 4_655 8_656
N2 Zn1 N3 102.5(3) . 8_656
O3 C1 O4 118.8(10) . .
O3 C1 C2A 121.1(10) . .
O4 C1 C2A 120.0(9) . .
O3 C1 C2 124.7(9) . .
O4 C1 C2 116.4(9) . .
C2A C1 C2 7.13(10) . .
O2 C8 O1 121.5(10) . .
O2 C8 C5A 121.0(9) . .
O1 C8 C5A 117.5(9) . .
O2 C8 C5 126.0(9) . .
O1 C8 C5 112.4(9) . .
C5A C8 C5 5.31(6) . .
O2 C8 Zn2 74.4(6) . .
O1 C8 Zn2 47.2(5) . .
C5A C8 Zn2 164.6(7) . .
C5 C8 Zn2 159.7(7) . .
N1 C9 N2 111.5(6) . .
N1 C9 H9 124.2 . .
N2 C9 H9 124.2 . .
N2 C10 N3 113.3(7) . .
N2 C10 H10 123.4 . .
N3 C10 H10 123.4 . .
N4 C11 N6 113.3(6) . .
N4 C11 H11 123.4 . .
N6 C11 H11 123.4 . .
N5 C12 N6 112.9(7) . .
N5 C12 H12 123.6 . .
N6 C12 H12 123.6 . .
C9 N1 N3 106.3(6) . .
C9 N1 Zn1 128.2(5) . 3_545
N3 N1 Zn1 125.5(5) . 3_545
C10 N2 C9 103.6(6) . .
C10 N2 Zn1 129.7(5) . .
C9 N2 Zn1 126.6(5) . .
C10 N3 N1 105.3(6) . .
C10 N3 Zn1 127.3(5) . 7_666
N1 N3 Zn1 127.5(5) . 7_666
C11 N4 N5 105.3(6) . .
C11 N4 Zn2 126.7(5) . .
N5 N4 Zn2 128.0(5) . .
C12 N5 N4 106.4(6) . .
C12 N5 Zn2 127.7(5) . 5_757
N4 N5 Zn2 125.9(4) . 5_757
C12 N6 C11 102.1(6) . .
C12 N6 Zn2 128.4(5) . 7_667
C11 N6 Zn2 129.3(5) . 7_667
C8 O1 Zn2 104.8(7) . .
C1 O4 Zn1 106.0(7) . .
C3 C2 C7 120.0 . .
C3 C2 C1 123.5(6) . .
C7 C2 C1 116.1(6) . .
C2 C3 C4 120.0 . .
C2 C3 H3 120.0 . .
C4 C3 H3 120.0 . .
C5 C4 C3 120.0 . .
C5 C4 H4 120.0 . .
C3 C4 H4 120.0 . .
C4 C5 C6 120.0 . .
C4 C5 C8 116.4(6) . .
C6 C5 C8 123.5(6) . .
C7 C6 C5 120.0 . .
C7 C6 H6 120.0 . .
C5 C6 H6 120.0 . .
C6 C7 C2 120.0 . .
C6 C7 Br1A 110.4(4) . .
C2 C7 Br1A 118.0(4) . .
C1 C2A C3A 117.4(7) . .
C1 C2A C7A 122.6(7) . .
C3A C2A C7A 120.0 . .
C4A C3A C2A 120.0 . .
C4A C3A H3A 120.0 . .
C2A C3A H3A 120.0 . .
C5A C4A C3A 120.0 . .
C4A C5A C6A 120.0 . .
C4A C5A C8 123.2(6) . .
C6A C5A C8 116.8(6) . .
C5A C6A C7A 120.0 . .
C5A C6A H6A 120.0 . .
C7A C6A H6A 120.0 . .
C2A C7A C6A 120.0 . .
C2A C7A Br1B 119.1(5) . .
C6A C7A Br1B 119.6(5) . .

loop_
_geom_bond_atom_site_label_1
_geom_bond_atom_site_label_2
_geom_bond_distance
_geom_bond_site_symmetry_2
Zn2 O1 1.958(7) .
Zn2 N5 2.000(6) 5_757
Zn2 N6 2.010(6) 8_657
Zn2 N4 2.016(6) .
Zn2 C8 2.579(11) .
Zn1 O4 1.967(7) .
Zn1 N1 2.008(6) 4_655
Zn1 N2 2.017(6) .
Zn1 N3 2.033(6) 8_656
C1 O3 1.274(12) .
C1 O4 1.274(13) .
C1 C2A 1.402(13) .
C1 C2 1.542(13) .
C8 O2 1.215(12) .
C8 O1 1.251(12) .
C8 C5A 1.494(12) .
C8 C5 1.543(12) .
C9 N1 1.300(10) .
C9 N2 1.356(9) .
C9 H9 0.9300 .
C10 N2 1.311(10) .
C10 N3 1.309(10) .
C10 H10 0.9300 .
C11 N4 1.318(9) .
C11 N6 1.341(9) .
C11 H11 0.9300 .
C12 N5 1.312(10) .
C12 N6 1.342(10) .
C12 H12 0.9300 .
N1 N3 1.387(8) .
N1 Zn1 2.008(6) 3_545
N3 Zn1 2.033(6) 7_666
N4 N5 1.369(8) .
N5 Zn2 2.000(6) 5_757
N6 Zn2 2.010(6) 7_667
C2 C3 1.348(5) .
C2 C7 1.348(5) .
C3 C4 1.348(5) .
C3 H3 0.9300 .
C4 C5 1.348(5) .
C4 H4 0.9300 .
C5 C6 1.348(5) .
C6 C7 1.348(5) .
C6 H6 0.9300 .
C7 Br1A 2.081(13) .
C2A C3A 1.437(5) .
C2A C7A 1.437(5) .
C3A C4A 1.437(5) .
C3A H3A 0.9300 .
C4A C5A 1.437(5) .
C5A C6A 1.437(5) .
C6A C7A 1.437(5) .
C6A H6A 0.9300 .
C7A Br1B 1.671(11) .

loop_
_platon_squeeze_void_nr
_platon_squeeze_void_average_x
_platon_squeeze_void_average_y
_platon_squeeze_void_average_z
_platon_squeeze_void_volume
_platon_squeeze_void_count_electrons
_platon_squeeze_void_content
1 0.005 0.187 0.243 988 30 ' '
2 -0.001 0.321 0.757 988 30 ' '
3 0.250 0.250 0.362 13 1 ' '
4 0.750 0.750 0.638 14 1 ' '
